data_7127613
loop_
_publ_author_name
'Greer, Samuel M.'
'\"Ungor, \"Okten'
'Beattie, Ross J.'
'Kiplinger, Jaqueline L.'
'Scott, Brian L.'
'Stein, Benjamin W.'
'Goodwin, Conrad A. P.'

_publ_section_title
;
 Low-spin 1,1'-diphosphametallocenates of chromium and iron.
;
_journal_issue 5
_journal_name_full 'Chemical communications (Cambridge, England)'
_journal_page_first 595
_journal_page_last 598
_journal_paper_doi 10.1039/d0cc06518h
_journal_volume 57
_journal_year 2021
_chemical_formula_moiety 'C16 H24 Fe P2'
_chemical_formula_sum 'C16 H24 Fe P2'
_chemical_formula_weight 334.14
_chemical_properties_physical Air-sensitive,Moisture-sensitive
_space_group_crystal_system monoclinic
_space_group_IT_number 15
_space_group_name_Hall '-C 2yc'
_space_group_name_H-M_alt 'C 1 2/c 1'
_atom_sites_solution_hydrogens geom
_atom_sites_solution_primary dual
_audit_creation_date 2018-08-31
_audit_creation_method
;
Olex2 1.2
(compiled 2018.04.26 svn.r3504 for OlexSys, GUI svn.r5492)
;
_audit_update_record
;
2020-05-11 deposited with the CCDC.	2020-11-30 downloaded from the CCDC.
;
_cell_angle_alpha 90
_cell_angle_beta 104.364(5)
_cell_angle_gamma 90
_cell_formula_units_Z 4
_cell_length_a 14.2948(7)
_cell_length_b 12.8549(6)
_cell_length_c 8.8448(4)
_cell_measurement_reflns_used 1902
_cell_measurement_temperature 100.0(2)
_cell_measurement_theta_max 29.1350
_cell_measurement_theta_min 2.9210
_cell_volume 1574.50(13)
_computing_cell_refinement 'CrysAlisPro 1.171.39.46 (Rigaku OD, 2018)'
_computing_data_collection 'CrysAlisPro 1.171.39.46 (Rigaku OD, 2018)'
_computing_data_reduction 'CrysAlisPro 1.171.39.46 (Rigaku OD, 2018)'
_computing_molecular_graphics 'Olex2 (Dolomanov et al., 2009)'
_computing_publication_material 'Olex2 (Dolomanov et al., 2009)'
_computing_structure_refinement 'ShelXL (Sheldrick, 2015)'
_computing_structure_solution 'ShelXT (Sheldrick, 2015)'
_diffrn_ambient_temperature 100.0(2)
_diffrn_detector 'CCD plate'
_diffrn_detector_area_resol_mean 7.9
_diffrn_detector_type 'CCD area detector'
_diffrn_measured_fraction_theta_full 0.997
_diffrn_measured_fraction_theta_max 0.998
_diffrn_measurement_details
;
List of Runs (angles in degrees, time in seconds):

  # Type    Start    End  Width  t~exp~   \w     \q     \k     \f   Frames
#--------------------------------------------------------------------------
  1  \w    -57.68 144.32   0.50   13.00    --  -21.13  73.72 145.93  404
  2  \w    -57.68 144.32   0.50   13.00    --  -21.13  73.72  15.16  404
;
_diffrn_measurement_device 'abstract diffractometer'
_diffrn_measurement_device_type 'Saxi-CrysAlisPro-abstract goniometer imported SAXI images'
_diffrn_measurement_method '\w scans'
_diffrn_orient_matrix_type 'CrysAlisPro convention (1999,Acta A55,543-557)'
_diffrn_orient_matrix_UB_11 -0.0264242000
_diffrn_orient_matrix_UB_12 -0.0371477000
_diffrn_orient_matrix_UB_13 0.0318035000
_diffrn_orient_matrix_UB_21 -0.0424620000
_diffrn_orient_matrix_UB_22 0.0303234000
_diffrn_orient_matrix_UB_23 -0.0257806000
_diffrn_orient_matrix_UB_31 -0.0110854000
_diffrn_orient_matrix_UB_32 -0.0272720000
_diffrn_orient_matrix_UB_33 -0.0719585000
_diffrn_radiation_monochromator graphite
_diffrn_radiation_probe x-ray
_diffrn_radiation_type MoK\a
_diffrn_radiation_wavelength 0.71073
_diffrn_reflns_av_R_equivalents 0.0322
_diffrn_reflns_av_unetI/netI 0.0267
_diffrn_reflns_Laue_measured_fraction_full 0.997
_diffrn_reflns_Laue_measured_fraction_max 0.998
_diffrn_reflns_limit_h_max 17
_diffrn_reflns_limit_h_min -17
_diffrn_reflns_limit_k_max 16
_diffrn_reflns_limit_k_min -16
_diffrn_reflns_limit_l_max 10
_diffrn_reflns_limit_l_min -11
_diffrn_reflns_number 6215
_diffrn_reflns_point_group_measured_fraction_full 0.997
_diffrn_reflns_point_group_measured_fraction_max 0.998
_diffrn_reflns_theta_full 25.242
_diffrn_reflns_theta_max 26.370
_diffrn_reflns_theta_min 2.162
_diffrn_source 'fine-focus sealed X-ray tube'
_diffrn_source_type 'Enhance (Mo) X-ray Source'
_exptl_absorpt_coefficient_mu 1.146
_exptl_absorpt_correction_T_max 1.00000
_exptl_absorpt_correction_T_min 0.84961
_exptl_absorpt_correction_type multi-scan
_exptl_absorpt_process_details
;
CrysAlisPro 1.171.39.46 (Rigaku Oxford Diffraction, 2018)
Empirical absorption correction using spherical harmonics,
 implemented in SCALE3 ABSPACK scaling algorithm.
;
_exptl_crystal_colour 'clear orange'
_exptl_crystal_colour_lustre clear
_exptl_crystal_colour_primary orange
_exptl_crystal_density_diffrn 1.410
_exptl_crystal_description block
_exptl_crystal_F_000 704
_exptl_crystal_preparation 'By CAPG.'
_exptl_crystal_recrystallization_method 'From hexane.'
_exptl_crystal_size_max 0.29
_exptl_crystal_size_mid 0.19
_exptl_crystal_size_min 0.16
_refine_diff_density_max 0.557
_refine_diff_density_min -0.243
_refine_diff_density_rms 0.100
_refine_ls_extinction_method none
_refine_ls_goodness_of_fit_ref 1.117
_refine_ls_hydrogen_treatment constr
_refine_ls_matrix_type full
_refine_ls_number_parameters 92
_refine_ls_number_reflns 1605
_refine_ls_number_restraints 0
_refine_ls_restrained_S_all 1.117
_refine_ls_R_factor_all 0.0374
_refine_ls_R_factor_gt 0.0312
_refine_ls_shift/su_max 0.000
_refine_ls_shift/su_mean 0.000
_refine_ls_structure_factor_coef Fsqd
_refine_ls_weighting_details 'w=1/[\s^2^(Fo^2^)+(0.0474P)^2^+0.7810P] where P=(Fo^2^+2Fc^2^)/3'
_refine_ls_weighting_scheme calc
_refine_ls_wR_factor_gt 0.0772
_refine_ls_wR_factor_ref 0.0798
_reflns_Friedel_coverage 0.000
_reflns_number_gt 1407
_reflns_number_total 1605
_reflns_threshold_expression 'I > 2\s(I)'
_cod_data_source_file d0cc06518h2.cif
_cod_data_source_block 1-Fe
_cod_depositor_comments 'Adding full bibliography for 7127612--7127619.cif.'
_cod_database_code 7127613
_lanl_internal_coll_name dq0894
_lanl_internal_coll_client CAPG
_lanl_internal_coll_type custom
_lanl_internal_coll_frame_time 13s
_lanl_internal_coll_frame_width 0.5
_lanl_internal_coll_frame_method '\w scans'
_lanl_internal_coll_user CAPG
_lanl_internal_coll_date 9/1/18
_lanl_internal_process_user CAPG
_lanl_internal_process_date 9/4/18
_lanl_internal_solution_user CAPG
_lanl_internal_solution_date 9/4/18
_lanl_internal_refinement_user CAPG
_lanl_internal_refinement_date 9/4/18
_lanl_internal_validation_user CAPG
_lanl_internal_validation_date 10/1/2020
_lanl_internal_archive_date 10/1/2020
_shelx_shelxl_version_number 2018/3
_chemical_oxdiff_formula Fe(PC8H12)2
_shelx_space_group_comment
;
The symmetry employed for this shelxl refinement is uniquely defined
by the following loop, which should always be used as a source of
symmetry information in preference to the above space-group names.
They are only intended as comments.
;
_shelx_estimated_absorpt_t_max 0.838
_shelx_estimated_absorpt_t_min 0.732
_reflns_odcompleteness_completeness 99.70
_reflns_odcompleteness_iscentric 1
_reflns_odcompleteness_theta 26.32
_olex2_refinement_description
;
1. Fixed Uiso
 At 1.5 times of:
  All C(H,H,H) groups
2.a Idealised Me refined as rotating group:
 C5(H5A,H5B,H5C), C6(H6A,H6B,H6C), C7(H7A,H7B,H7C), C8(H8A,H8B,H8C)
;
_olex2_exptl_crystal_mounting_method 'From paratone on a microscope slide.'
_olex2_submission_special_instructions 'No special instructions were received'
_oxdiff_exptl_absorpt_empirical_details
;
Empirical correction (ABSPACK) includes:
- Absorption correction using spherical harmonics
- Frame scaling
- Detector area scaling
;
_oxdiff_exptl_absorpt_empirical_full_max 1.130
_oxdiff_exptl_absorpt_empirical_full_min 0.909

loop_
_space_group_symop_operation_xyz
'x, y, z'
'-x, y, -z+1/2'
'x+1/2, y+1/2, z'
'-x+1/2, y+1/2, -z+1/2'
'-x, -y, -z'
'x, -y, z-1/2'
'-x+1/2, -y+1/2, -z'
'x+1/2, -y+1/2, z-1/2'

loop_
_atom_site_label
_atom_site_type_symbol
_atom_site_fract_x
_atom_site_fract_y
_atom_site_fract_z
_atom_site_U_iso_or_equiv
_atom_site_adp_type
_atom_site_occupancy
_atom_site_site_symmetry_order
_atom_site_calc_flag
_atom_site_refinement_flags_posn
_atom_site_refinement_flags_adp
_atom_site_refinement_flags_occupancy
_atom_site_disorder_assembly
_atom_site_disorder_group
Fe1 Fe 0.250000 0.250000 0.500000 0.00942(14) Uani 1 2 d S T P . .
P1 P 0.15969(3) 0.29323(4) 0.25575(5) 0.01440(15) Uani 1 1 d . . . . .
C1 C 0.28657(13) 0.27614(15) 0.2881(2) 0.0139(4) Uani 1 1 d . . . . .
C2 C 0.34062(13) 0.34196(14) 0.4068(2) 0.0129(4) Uani 1 1 d . . . . .
C3 C 0.27978(13) 0.40597(14) 0.4755(2) 0.0128(4) Uani 1 1 d . . . . .
C4 C 0.17971(13) 0.38806(14) 0.4074(2) 0.0131(4) Uani 1 1 d . . . . .
C5 C 0.33110(15) 0.20152(16) 0.1942(2) 0.0203(4) Uani 1 1 d . . . . .
H5A H 0.391360 0.173713 0.260100 0.030 Uiso 1 1 calc GR . . . .
H5B H 0.344736 0.238169 0.104904 0.030 Uiso 1 1 calc GR . . . .
H5C H 0.286114 0.144217 0.156685 0.030 Uiso 1 1 calc GR . . . .
C6 C 0.44941(13) 0.34832(16) 0.4525(2) 0.0190(4) Uani 1 1 d . . . . .
H6A H 0.471322 0.366689 0.563211 0.029 Uiso 1 1 calc GR . . . .
H6B H 0.470899 0.401596 0.389366 0.029 Uiso 1 1 calc GR . . . .
H6C H 0.476657 0.280820 0.434613 0.029 Uiso 1 1 calc GR . . . .
C7 C 0.31829(14) 0.48411(15) 0.6024(2) 0.0200(4) Uani 1 1 d . . . . .
H7A H 0.267802 0.501472 0.655600 0.030 Uiso 1 1 calc GR . . . .
H7B H 0.338101 0.547224 0.556499 0.030 Uiso 1 1 calc GR . . . .
H7C H 0.374034 0.454518 0.677763 0.030 Uiso 1 1 calc GR . . . .
C8 C 0.09788(13) 0.44327(15) 0.4534(2) 0.0189(4) Uani 1 1 d . . . . .
H8A H 0.041659 0.397097 0.435948 0.028 Uiso 1 1 calc GR . . . .
H8B H 0.080913 0.506240 0.390059 0.028 Uiso 1 1 calc GR . . . .
H8C H 0.117869 0.462352 0.564002 0.028 Uiso 1 1 calc GR . . . .

loop_
_atom_site_aniso_label
_atom_site_aniso_U_11
_atom_site_aniso_U_22
_atom_site_aniso_U_33
_atom_site_aniso_U_23
_atom_site_aniso_U_13
_atom_site_aniso_U_12
Fe1 0.0098(2) 0.0095(2) 0.0090(2) -0.00006(13) 0.00245(14) 0.00004(13)
P1 0.0131(2) 0.0174(3) 0.0112(3) 0.00091(19) 0.00032(18) -0.00095(19)
C1 0.0163(9) 0.0151(9) 0.0114(9) 0.0026(7) 0.0054(7) 0.0005(7)
C2 0.0137(9) 0.0122(9) 0.0130(9) 0.0038(7) 0.0036(7) 0.0002(7)
C3 0.0153(9) 0.0099(9) 0.0137(9) 0.0027(7) 0.0045(7) -0.0004(7)
C4 0.0146(9) 0.0109(8) 0.0142(9) 0.0035(7) 0.0045(7) 0.0007(7)
C5 0.0245(11) 0.0217(11) 0.0169(10) -0.0016(8) 0.0092(8) 0.0031(8)
C6 0.0145(9) 0.0211(10) 0.0222(10) 0.0027(8) 0.0061(8) -0.0011(8)
C7 0.0214(10) 0.0146(9) 0.0233(10) -0.0035(8) 0.0040(8) -0.0014(8)
C8 0.0167(9) 0.0166(9) 0.0249(10) 0.0036(8) 0.0078(8) 0.0044(8)

loop_
_atom_type_symbol
_atom_type_description
_atom_type_scat_dispersion_real
_atom_type_scat_dispersion_imag
_atom_type_scat_source
C C 0.0033 0.0016 'International Tables Vol C Tables 4.2.6.8 and 6.1.1.4'
H H 0.0000 0.0000 'International Tables Vol C Tables 4.2.6.8 and 6.1.1.4'
Fe Fe 0.3463 0.8444 'International Tables Vol C Tables 4.2.6.8 and 6.1.1.4'
P P 0.1023 0.0942 'International Tables Vol C Tables 4.2.6.8 and 6.1.1.4'

loop_
_geom_angle_atom_site_label_1
_geom_angle_atom_site_label_2
_geom_angle_atom_site_label_3
_geom_angle
_geom_angle_site_symmetry_1
_geom_angle_site_symmetry_3
_geom_angle_publ_flag
P1 Fe1 P1 180.0 7_556 . ?
C1 Fe1 P1 132.45(5) 7_556 . ?
C1 Fe1 P1 47.55(5) 7_556 7_556 ?
C1 Fe1 P1 47.56(5) . . ?
C1 Fe1 P1 132.44(5) . 7_556 ?
C1 Fe1 C1 180.0 7_556 . ?
C1 Fe1 C4 73.58(7) . . ?
C1 Fe1 C4 106.42(7) 7_556 . ?
C1 Fe1 C4 106.42(7) . 7_556 ?
C1 Fe1 C4 73.58(7) 7_556 7_556 ?
C2 Fe1 P1 104.58(5) . 7_556 ?
C2 Fe1 P1 75.42(5) 7_556 7_556 ?
C2 Fe1 P1 75.42(5) . . ?
C2 Fe1 P1 104.58(5) 7_556 . ?
C2 Fe1 C1 140.16(7) 7_556 . ?
C2 Fe1 C1 39.84(7) . . ?
C2 Fe1 C1 39.84(7) 7_556 7_556 ?
C2 Fe1 C1 140.15(7) . 7_556 ?
C2 Fe1 C2 180.0 . 7_556 ?
C2 Fe1 C3 139.40(7) . 7_556 ?
C2 Fe1 C3 40.60(7) 7_556 7_556 ?
C2 Fe1 C3 139.40(7) 7_556 . ?
C2 Fe1 C3 40.60(7) . . ?
C2 Fe1 C4 69.44(7) 7_556 7_556 ?
C2 Fe1 C4 110.56(7) 7_556 . ?
C2 Fe1 C4 69.44(7) . . ?
C2 Fe1 C4 110.56(7) . 7_556 ?
C3 Fe1 P1 75.48(5) 7_556 7_556 ?
C3 Fe1 P1 104.52(5) 7_556 . ?
C3 Fe1 P1 75.48(5) . . ?
C3 Fe1 P1 104.52(5) . 7_556 ?
C3 Fe1 C1 110.62(7) . 7_556 ?
C3 Fe1 C1 69.38(7) 7_556 7_556 ?
C3 Fe1 C1 69.38(7) . . ?
C3 Fe1 C1 110.62(7) 7_556 . ?
C3 Fe1 C3 180.0 7_556 . ?
C3 Fe1 C4 39.94(7) . . ?
C3 Fe1 C4 140.06(7) . 7_556 ?
C3 Fe1 C4 39.94(7) 7_556 7_556 ?
C3 Fe1 C4 140.06(7) 7_556 . ?
C4 Fe1 P1 47.60(5) . . ?
C4 Fe1 P1 132.40(5) 7_556 . ?
C4 Fe1 P1 47.60(5) 7_556 7_556 ?
C4 Fe1 P1 132.40(5) . 7_556 ?
C4 Fe1 C4 180.00(11) . 7_556 ?
C1 P1 Fe1 60.35(6) . . ?
C1 P1 C4 89.80(9) . . ?
C4 P1 Fe1 60.59(6) . . ?
P1 C1 Fe1 72.10(6) . . ?
C2 C1 Fe1 69.15(10) . . ?
C2 C1 P1 113.06(13) . . ?
C2 C1 C5 124.04(17) . . ?
C5 C1 Fe1 128.57(14) . . ?
C5 C1 P1 122.87(14) . . ?
C1 C2 Fe1 71.01(10) . . ?
C1 C2 C3 112.26(16) . . ?
C1 C2 C6 124.49(16) . . ?
C3 C2 Fe1 69.79(10) . . ?
C3 C2 C6 123.20(16) . . ?
C6 C2 Fe1 129.03(13) . . ?
C2 C3 Fe1 69.61(10) . . ?
C2 C3 C7 123.35(17) . . ?
C4 C3 Fe1 71.18(10) . . ?
C4 C3 C2 112.21(16) . . ?
C4 C3 C7 124.43(17) . . ?
C7 C3 Fe1 127.91(13) . . ?
P1 C4 Fe1 71.81(6) . . ?
C3 C4 Fe1 68.87(10) . . ?
C3 C4 P1 112.65(13) . . ?
C3 C4 C8 125.05(16) . . ?
C8 C4 Fe1 128.33(12) . . ?
C8 C4 P1 122.30(13) . . ?

loop_
_geom_bond_atom_site_label_1
_geom_bond_atom_site_label_2
_geom_bond_distance
_geom_bond_site_symmetry_2
_geom_bond_publ_flag
Fe1 P1 2.2932(5) . ?
Fe1 P1 2.2932(5) 7_556 ?
Fe1 C1 2.0943(18) 7_556 ?
Fe1 C1 2.0943(18) . ?
Fe1 C2 2.0698(17) 7_556 ?
Fe1 C2 2.0698(17) . ?
Fe1 C3 2.0721(18) . ?
Fe1 C3 2.0721(18) 7_556 ?
Fe1 C4 2.1027(18) 7_556 ?
Fe1 C4 2.1027(18) . ?
P1 C1 1.7783(19) . ?
P1 C4 1.7826(19) . ?
C1 C2 1.419(3) . ?
C1 C5 1.509(3) . ?
C2 C3 1.437(3) . ?
C2 C6 1.509(2) . ?
C3 C4 1.426(2) . ?
C3 C7 1.505(3) . ?
C4 C8 1.508(2) . ?
